data_4082209
loop_
_publ_author_name
'Kaplan, Peter T.'
'Xu, Long'
'Chen, Bo'
'McGarry, Katherine R.'
'Yu, Siqi'
'Wang, Huan'
'Vicic, David A.'

_publ_section_title
;
 Mild, Safe, and Versatile Reagents for (CF2)nTransfer and the
 Construction of Fluoroalkyl-Containing Rings
;
_journal_issue 24
_journal_name_full Organometallics
_journal_page_first 7552
_journal_paper_doi 10.1021/om401016k
_journal_volume 32
_journal_year 2013
_chemical_formula_sum 'C18 H8 F12 I2'
_chemical_formula_weight 706.04
_chemical_name_systematic
;
 ?
;
_space_group_crystal_system monoclinic
_space_group_IT_number 14
_space_group_name_Hall '-P 2ybc'
_space_group_name_H-M_alt 'P 1 21/c 1'
_symmetry_space_group_name_Hall '-P 2ybc'
_symmetry_space_group_name_H-M 'P 1 21/c 1'
_atom_sites_solution_hydrogens difmap
_audit_creation_method SHELXL-2013
_cell_angle_alpha 90
_cell_angle_beta 92.484(2)
_cell_angle_gamma 90
_cell_formula_units_Z 2
_cell_length_a 14.8632(18)
_cell_length_b 10.1182(13)
_cell_length_c 6.5713(8)
_cell_measurement_temperature 100(2)
_cell_volume 987.3(2)
_computing_structure_refinement 'SHELXL-2013 (Sheldrick, 2013)'
_diffrn_ambient_temperature 100(2)
_diffrn_measured_fraction_theta_full 0.997
_diffrn_measured_fraction_theta_max 0.998
_diffrn_radiation_type MoK\a
_diffrn_radiation_wavelength 0.71073
_diffrn_reflns_av_R_equivalents 0.0193
_diffrn_reflns_av_unetI/netI 0.0143
_diffrn_reflns_Laue_measured_fraction_full 0.997
_diffrn_reflns_Laue_measured_fraction_max 0.998
_diffrn_reflns_limit_h_max 18
_diffrn_reflns_limit_h_min -18
_diffrn_reflns_limit_k_max 12
_diffrn_reflns_limit_k_min -12
_diffrn_reflns_limit_l_max 8
_diffrn_reflns_limit_l_min -8
_diffrn_reflns_number 8264
_diffrn_reflns_point_group_measured_fraction_full 0.997
_diffrn_reflns_point_group_measured_fraction_max 0.998
_diffrn_reflns_theta_full 25.242
_diffrn_reflns_theta_max 26.371
_diffrn_reflns_theta_min 3.403
_exptl_absorpt_coefficient_mu 3.300
_exptl_absorpt_correction_T_max 0.7340
_exptl_absorpt_correction_T_min 0.2950
_exptl_absorpt_correction_type multi-scan
_exptl_absorpt_process_details Bruker
_exptl_crystal_colour colorless
_exptl_crystal_density_diffrn 2.375
_exptl_crystal_F_000 660
_exptl_crystal_size_max 0.490
_exptl_crystal_size_mid 0.200
_exptl_crystal_size_min 0.100
_refine_diff_density_max 0.563
_refine_diff_density_min -0.624
_refine_diff_density_rms 0.100
_refine_ls_extinction_method none
_refine_ls_goodness_of_fit_ref 1.165
_refine_ls_hydrogen_treatment refall
_refine_ls_matrix_type full
_refine_ls_number_parameters 161
_refine_ls_number_reflns 2015
_refine_ls_number_restraints 41
_refine_ls_restrained_S_all 1.153
_refine_ls_R_factor_all 0.0178
_refine_ls_R_factor_gt 0.0171
_refine_ls_shift/su_max 0.003
_refine_ls_shift/su_mean 0.000
_refine_ls_structure_factor_coef Fsqd
_refine_ls_weighting_details 'w=1/[\s^2^(Fo^2^)+(0.0214P)^2^+0.7048P] where P=(Fo^2^+2Fc^2^)/3'
_refine_ls_weighting_scheme calc
_refine_ls_wR_factor_gt 0.0427
_refine_ls_wR_factor_ref 0.0434
_reflns_Friedel_coverage 0.000
_reflns_number_gt 1954
_reflns_number_total 2015
_reflns_threshold_expression 'I > 2\s(I)'
_cod_data_source_file om401016k_si_002.cif
_cod_data_source_block Compound18
_cod_depositor_comments
;
The following automatic conversions were performed:

'_exptl_absorpt_correction_type' value 'Multi-scan' changed to
'multi-scan' according to
/home/saulius/struct/CIF-dictionaries/cif_core.dic dictionary named
'cif_core.dic' version 2.4.2 from 2011-04-26.

Automatic conversion script
Id: cif_fix_values 1891 2012-01-12 08:04:46Z andrius 
;
_cod_database_code 4082209
_shelx_space_group_comment
;
The symmetry employed for this shelxl refinement is uniquely defined
by the following loop, which should always be used as a source of
symmetry information in preference to the above space-group names.
They are only intended as comments.
;
_shelx_estimated_absorpt_t_min 0.295
_shelx_estimated_absorpt_t_max 0.734
_shelxl_version_number 2013-3

loop_
_space_group_symop_operation_xyz
'x, y, z'
'-x, y+1/2, -z+1/2'
'-x, -y, -z'
'x, -y-1/2, z-1/2'

loop_
_atom_site_label
_atom_site_type_symbol
_atom_site_fract_x
_atom_site_fract_y
_atom_site_fract_z
_atom_site_U_iso_or_equiv
_atom_site_adp_type
_atom_site_occupancy
_atom_site_site_symmetry_order
_atom_site_calc_flag
_atom_site_refinement_flags_adp
I1 I 0.63744(2) 0.86705(2) 0.52636(2) 0.02035(6) Uani 1 1 d U
F1 F 0.82248(7) 0.81706(10) 0.72826(16) 0.0155(2) Uani 1 1 d U
F2 F 0.89438(7) 0.91881(11) 0.97701(15) 0.0170(2) Uani 1 1 d U
F3 F 0.91864(8) 1.13172(10) 0.76103(19) 0.0195(3) Uani 1 1 d U
F4 F 0.82945(7) 1.06431(12) 0.51132(16) 0.0202(2) Uani 1 1 d U
F5 F 0.93147(8) 0.86752(10) 0.42125(19) 0.0212(3) Uani 1 1 d U
F6 F 1.01707(8) 0.88651(11) 0.69811(18) 0.0194(2) Uani 1 1 d U
C1 C 0.75178(12) 1.00272(17) 0.8792(3) 0.0123(3) Uani 1 1 d U
C2 C 0.66650(12) 0.98719(17) 0.7835(3) 0.0138(3) Uani 1 1 d U
C3 C 0.59313(13) 1.05430(19) 0.8581(3) 0.0175(4) Uani 1 1 d U
C4 C 0.60391(15) 1.13656(19) 1.0264(3) 0.0200(4) Uani 1 1 d U
C5 C 0.68819(14) 1.1541(2) 1.1201(3) 0.0184(4) Uani 1 1 d U
C7 C 0.83735(12) 0.93722(17) 0.8128(3) 0.0122(3) Uani 1 1 d U
C6 C 0.76126(13) 1.08731(19) 1.0468(3) 0.0158(4) Uani 1 1 d U
C8 C 0.88867(11) 1.02378(17) 0.6599(3) 0.0119(3) Uani 1 1 d U
C9 C 0.96760(11) 0.95332(17) 0.5562(3) 0.0118(3) Uani 1 1 d U
H5 H 0.6982(16) 1.210(3) 1.234(4) 0.023(6) Uiso 1 1 d .
H3 H 0.5350(16) 1.044(2) 0.795(3) 0.020(6) Uiso 1 1 d .
H4 H 0.5531(17) 1.183(2) 1.082(4) 0.022(6) Uiso 1 1 d .
H7 H 0.8183(19) 1.098(3) 1.119(4) 0.027(6) Uiso 1 1 d .

loop_
_atom_site_aniso_label
_atom_site_aniso_U_11
_atom_site_aniso_U_22
_atom_site_aniso_U_33
_atom_site_aniso_U_23
_atom_site_aniso_U_13
_atom_site_aniso_U_12
I1 0.01710(9) 0.02096(9) 0.02238(9) -0.00424(4) -0.00614(6) -0.00215(4)
F1 0.0158(5) 0.0092(5) 0.0218(5) -0.0009(4) 0.0022(4) 0.0006(4)
F2 0.0143(5) 0.0237(6) 0.0126(5) 0.0031(4) -0.0028(4) 0.0048(5)
F3 0.0208(6) 0.0112(5) 0.0272(6) -0.0079(4) 0.0090(5) -0.0035(4)
F4 0.0128(5) 0.0291(6) 0.0187(5) 0.0111(5) 0.0005(4) 0.0050(5)
F5 0.0194(6) 0.0208(6) 0.0241(6) -0.0129(4) 0.0070(5) -0.0107(4)
F6 0.0152(6) 0.0208(6) 0.0225(6) 0.0093(4) 0.0031(5) 0.0075(4)
C1 0.0122(8) 0.0120(8) 0.0127(8) 0.0029(6) 0.0022(6) 0.0011(6)
C2 0.0156(9) 0.0122(8) 0.0137(8) 0.0022(6) 0.0012(7) -0.0019(7)
C3 0.0124(9) 0.0182(9) 0.0221(9) 0.0061(7) 0.0031(7) -0.0002(7)
C4 0.0187(10) 0.0189(10) 0.0229(10) 0.0038(7) 0.0089(8) 0.0003(7)
C5 0.0219(10) 0.0186(9) 0.0152(9) -0.0006(7) 0.0046(8) 0.0013(8)
C7 0.0119(8) 0.0119(8) 0.0128(8) 0.0007(6) -0.0016(6) 0.0007(6)
C6 0.0162(9) 0.0180(9) 0.0133(8) 0.0015(7) 0.0000(7) -0.0005(7)
C8 0.0103(8) 0.0110(8) 0.0142(8) -0.0001(6) -0.0014(6) 0.0003(6)
C9 0.0113(8) 0.0097(8) 0.0144(8) -0.0014(7) -0.0006(6) -0.0002(6)

loop_
_atom_type_symbol
_atom_type_description
_atom_type_scat_dispersion_real
_atom_type_scat_dispersion_imag
_atom_type_scat_source
C C 0.0033 0.0016 'International Tables Vol C Tables 4.2.6.8 and 6.1.1.4'
H H 0.0000 0.0000 'International Tables Vol C Tables 4.2.6.8 and 6.1.1.4'
F F 0.0171 0.0103 'International Tables Vol C Tables 4.2.6.8 and 6.1.1.4'
I I -0.4742 1.8119 'International Tables Vol C Tables 4.2.6.8 and 6.1.1.4'

loop_
_geom_angle_atom_site_label_1
_geom_angle_atom_site_label_2
_geom_angle_atom_site_label_3
_geom_angle
_geom_angle_site_symmetry_3
C6 C1 C2 118.78(16) .
C6 C1 C7 115.96(16) .
C2 C1 C7 125.23(16) .
C3 C2 C1 119.70(17) .
C3 C2 I1 115.24(14) .
C1 C2 I1 125.05(13) .
C4 C3 C2 120.53(19) .
C5 C4 C3 120.19(19) .
C4 C5 C6 119.45(18) .
F1 C7 F2 106.80(13) .
F1 C7 C1 112.81(14) .
F2 C7 C1 109.53(14) .
F1 C7 C8 108.50(14) .
F2 C7 C8 106.49(14) .
C1 C7 C8 112.37(14) .
C5 C6 C1 121.33(18) .
F3 C8 F4 107.60(14) .
F3 C8 C9 110.43(14) .
F4 C8 C9 107.62(14) .
F3 C8 C7 107.42(14) .
F4 C8 C7 108.37(14) .
C9 C8 C7 115.14(14) .
F5 C9 F6 108.99(14) .
F5 C9 C8 107.43(14) .
F6 C9 C8 109.06(14) .
F5 C9 C9 108.57(17) 3_776
F6 C9 C9 107.62(17) 3_776
C8 C9 C9 115.05(18) 3_776

loop_
_geom_bond_atom_site_label_1
_geom_bond_atom_site_label_2
_geom_bond_distance
_geom_bond_site_symmetry_2
I1 C2 2.1111(18) .
F1 C7 1.351(2) .
F2 C7 1.356(2) .
F3 C8 1.344(2) .
F4 C8 1.350(2) .
F5 C9 1.337(2) .
F6 C9 1.345(2) .
C1 C6 1.397(3) .
C1 C2 1.399(3) .
C1 C7 1.515(2) .
C2 C3 1.392(3) .
C3 C4 1.388(3) .
C4 C5 1.383(3) .
C5 C6 1.383(3) .
C7 C8 1.557(2) .
C8 C9 1.555(2) .
C9 C9 1.558(3) 3_776
